data_4513176
loop_
_publ_author_name
'Thangavelu, Sonia G.'
'Butcher, Ray J.'
'Cahill, Christopher L.'

_publ_section_title
;
 Role of N-Donor Sterics on the Coordination Environment and
 Dimensionality of Uranyl Thiophenedicarboxylate Coordination Polymers
;
_journal_issue 7
_journal_name_full 'Crystal Growth &amp; Design'
_journal_page_first 3481
_journal_paper_doi 10.1021/acs.cgd.5b00549
_journal_volume 15
_journal_year 2015
_chemical_formula_moiety 'C21 H12 N3 O8 S1.50 U'
_chemical_formula_sum 'C21 H12 N3 O8 S1.5 U'
_chemical_formula_weight 720.46
_space_group_crystal_system monoclinic
_space_group_IT_number 15
_space_group_name_Hall '-C 2yc'
_space_group_name_H-M_alt 'C 1 2/c 1'
_symmetry_cell_setting monoclinic
_symmetry_Int_Tables_number 15
_symmetry_space_group_name_Hall '-C 2yc'
_symmetry_space_group_name_H-M 'C 1 2/c 1'
_atom_sites_solution_hydrogens mixed
_audit_creation_method SHELXL-2013
_cell_angle_alpha 90
_cell_angle_beta 122.8670(10)
_cell_angle_gamma 90
_cell_formula_units_Z 8
_cell_length_a 29.8727(16)
_cell_length_b 7.6518(4)
_cell_length_c 22.1924(12)
_cell_measurement_reflns_used 6093
_cell_measurement_temperature 100(2)
_cell_measurement_theta_max 30.428
_cell_measurement_theta_min 1.623
_cell_volume 4260.8(4)
_computing_cell_refinement 'SAINT, Bruker-AXS'
_computing_data_collection 'APEX, Bruker-AXS'
_computing_data_reduction 'SHELXS-2013 (Sheldrick, 2013)'
_computing_molecular_graphics 'SHELXL-2013 (Sheldrick, 2013)'
_computing_publication_material 'WINGX (Farrugia, 2013)'
_computing_structure_refinement 'SHELXL-2013 (Sheldrick, 2013)'
_computing_structure_solution 'SHELXL-2013 (Sheldrick, 2013)'
_diffrn_ambient_temperature 100(2)
_diffrn_measured_fraction_theta_full 1.000
_diffrn_measured_fraction_theta_max 0.945
_diffrn_measurement_device_type 'Bruker APEX CCD'
_diffrn_measurement_method 'omega and phi scans'
_diffrn_radiation_type MoK\a
_diffrn_radiation_wavelength 0.71073
_diffrn_reflns_av_unetI/netI 0.0178
_diffrn_reflns_Laue_measured_fraction_full 1.000
_diffrn_reflns_Laue_measured_fraction_max 0.945
_diffrn_reflns_point_group_measured_fraction_full 1.000
_diffrn_reflns_point_group_measured_fraction_max 0.945
_diffrn_reflns_theta_full 25.500
_diffrn_reflns_theta_max 30.428
_diffrn_reflns_theta_min 1.623
_diffrn_source 'fine-focus sealed tube'
_diffrn_source_type 'Bruker APEX CCD'
_exptl_absorpt_coefficient_mu 7.823
_exptl_absorpt_correction_T_max 0.264
_exptl_absorpt_correction_T_min 0.248
_exptl_absorpt_correction_type multi-scan
_exptl_absorpt_process_details 'SADABS, G. Sheldrick (1999)'
_exptl_crystal_colour red
_exptl_crystal_density_diffrn 2.246
_exptl_crystal_density_method 'not measured'
_exptl_crystal_description block
_exptl_crystal_F_000 2712
_exptl_crystal_size_max 0.247
_exptl_crystal_size_mid 0.238
_exptl_crystal_size_min 0.232
_refine_diff_density_max 0.443
_refine_diff_density_min -0.374
_refine_diff_density_rms 0.077
_refine_ls_extinction_method none
_refine_ls_goodness_of_fit_ref 1.041
_refine_ls_hydrogen_treatment mixed
_refine_ls_matrix_type full
_refine_ls_number_parameters 369
_refine_ls_number_reflns 6093
_refine_ls_number_restraints 20
_refine_ls_restrained_S_all 1.041
_refine_ls_R_factor_all 0.0232
_refine_ls_R_factor_gt 0.0171
_refine_ls_shift/su_max 0.018
_refine_ls_shift/su_mean 0.001
_refine_ls_structure_factor_coef Fsqd
_refine_ls_weighting_details 'w=1/[\s^2^(Fo^2^)+(0.0137P)^2^+4.8965P] where P=(Fo^2^+2Fc^2^)/3'
_refine_ls_weighting_scheme calc
_refine_ls_wR_factor_gt 0.0336
_refine_ls_wR_factor_ref 0.0349
_reflns_Friedel_coverage 0.000
_reflns_number_gt 5329
_reflns_number_total 6093
_reflns_threshold_expression 'I > 2\s(I)'
_cod_data_source_file cg5b00549_si_002.cif
_cod_data_source_block compound7
_cod_depositor_comments 'Adding full bibliography for 4513170--4513176.cif.'
_cod_original_sg_symbol_H-M 'C 2/c'
_cod_original_formula_sum 'C21 H12 N3 O8 S1.50 U'
_cod_database_code 4513176
_shelx_space_group_comment
;
The symmetry employed for this shelxl refinement is uniquely defined
by the following loop, which should always be used as a source of
symmetry information in preference to the above space-group names.
They are only intended as comments.
;
_shelx_estimated_absorpt_t_min 0.248
_shelx_estimated_absorpt_t_max 0.264
_shelxl_version_number 2013-4

loop_
_space_group_symop_operation_xyz
'x, y, z'
'-x, y, -z+1/2'
'x+1/2, y+1/2, z'
'-x+1/2, y+1/2, -z+1/2'
'-x, -y, -z'
'x, -y, z-1/2'
'-x+1/2, -y+1/2, -z'
'x+1/2, -y+1/2, z-1/2'

loop_
_atom_site_label
_atom_site_type_symbol
_atom_site_fract_x
_atom_site_fract_y
_atom_site_fract_z
_atom_site_U_iso_or_equiv
_atom_site_adp_type
_atom_site_occupancy
_atom_site_site_symmetry_order
_atom_site_calc_flag
_atom_site_refinement_flags_posn
_atom_site_refinement_flags_adp
_atom_site_refinement_flags_occupancy
U1 U 0.59010(2) 0.61287(2) 0.23915(2) 0.02466(2) Uani 1 1 d . . .
S1 S 0.54982(2) 0.51545(7) 0.48184(2) 0.02923(11) Uani 1 1 d . . .
S2 S 0.76617(4) 0.65947(16) 0.53279(5) 0.0309(2) Uani 0.5 1 d . . P
O1 O 0.57895(7) 0.3870(2) 0.23658(9) 0.0538(4) Uani 1 1 d . . .
O2 O 0.59813(7) 0.8402(2) 0.24033(8) 0.0505(4) Uani 1 1 d . . .
N1 N 0.64995(6) -0.0515(3) 0.11002(9) 0.0355(4) Uani 1 1 d . . .
H1N H 0.6406(14) -0.098(5) 0.071(2) 0.014(7) Uiso 0.52(3) 1 d . . P
N2 N 0.51948(6) 0.0443(2) 0.06881(8) 0.0286(3) Uani 1 1 d . . .
N3 N 0.61297(7) -0.1328(2) -0.01964(9) 0.0353(4) Uani 1 1 d . . .
H3N H 0.6290(15) -0.130(5) 0.027(2) 0.014(7) Uiso 0.48(3) 1 d . . P
O3 O 0.57913(5) 0.6428(2) 0.33643(7) 0.0369(4) Uani 1 1 d D . .
O4 O 0.50236(5) 0.6416(3) 0.32883(7) 0.0482(5) Uani 1 1 d D . .
O5 O 0.64822(5) 0.4492(2) 0.68882(7) 0.0385(4) Uani 1 1 d D . .
O6 O 0.56379(5) 0.3892(2) 0.61455(7) 0.0402(4) Uani 1 1 d D . .
C1 C 0.55171(7) 0.6284(3) 0.36326(9) 0.0261(4) Uani 1 1 d D . .
C2 C 0.58104(7) 0.5973(3) 0.44192(9) 0.0255(4) Uani 1 1 d D . .
C3 C 0.63396(8) 0.6242(3) 0.49113(10) 0.0415(6) Uani 1 1 d D . .
H3A H 0.6577 0.6714 0.4793 0.050 Uiso 1 1 calc R U .
C4 C 0.64985(8) 0.5751(3) 0.56108(10) 0.0415(6) Uani 1 1 d D . .
H5A H 0.6853 0.5857 0.6016 0.050 Uiso 1 1 calc R U .
C5 C 0.60862(7) 0.5105(3) 0.56400(9) 0.0270(4) Uani 1 1 d D . .
C6 C 0.60759(7) 0.4453(3) 0.62605(9) 0.0282(4) Uani 1 1 d D . .
O7 O 0.67337(12) 0.5287(5) 0.33028(15) 0.0367(8) Uani 0.5 1 d D . P
O8 O 0.73290(14) 0.3677(5) 0.42232(19) 0.0479(10) Uani 0.5 1 d D . P
O9 O 0.82297(12) 0.8734(5) 0.66413(16) 0.0413(9) Uani 0.5 1 d D . P
O10 O 0.78276(15) 1.1269(5) 0.61294(19) 0.0495(10) Uani 0.5 1 d D . P
C7 C 0.7112(2) 0.5059(8) 0.3948(2) 0.0246(14) Uani 0.5 1 d D . P
C8 C 0.72878(16) 0.6697(7) 0.4398(2) 0.0292(11) Uani 0.5 1 d D . P
C9 C 0.71777(15) 0.8409(6) 0.41636(19) 0.0349(9) Uani 0.5 1 d D . P
H10 H 0.6981 0.8735 0.3672 0.042 Uiso 0.5 1 calc R U P
C10 C 0.73881(16) 0.9616(6) 0.4731(2) 0.0351(9) Uani 0.5 1 d D . P
H11 H 0.7357 1.0848 0.4668 0.042 Uiso 0.5 1 calc R U P
C11 C 0.76435(16) 0.8807(7) 0.5386(2) 0.0312(11) Uani 0.5 1 d D . P
C12 C 0.7920(2) 0.9690(9) 0.6094(3) 0.0397(17) Uani 0.5 1 d D . P
C13 C 0.70091(8) -0.0366(4) 0.16469(12) 0.0449(6) Uani 1 1 d . . .
H12A H 0.7280 -0.0934 0.1618 0.054 Uiso 1 1 calc R U .
C14 C 0.71485(9) 0.0593(4) 0.22492(12) 0.0461(6) Uani 1 1 d . . .
H13A H 0.7511 0.0693 0.2633 0.055 Uiso 1 1 calc R U .
C15 C 0.67514(9) 0.1403(3) 0.22824(12) 0.0424(6) Uani 1 1 d . . .
H14A H 0.6837 0.2072 0.2692 0.051 Uiso 1 1 calc R U .
C16 C 0.62240(8) 0.1239(3) 0.17132(11) 0.0353(5) Uani 1 1 d . . .
H15A H 0.5947 0.1783 0.1734 0.042 Uiso 1 1 calc R U .
C17 C 0.61057(7) 0.0275(3) 0.11154(10) 0.0281(4) Uani 1 1 d . . .
C18 C 0.55393(7) 0.0080(2) 0.04973(10) 0.0272(4) Uani 1 1 d . . .
C19 C 0.53336(7) -0.0383(3) -0.02276(9) 0.0261(4) Uani 1 1 d . . .
C20 C 0.56220(7) -0.0806(2) -0.05883(10) 0.0284(4) Uani 1 1 d . . .
C21 C 0.53660(9) -0.0692(3) -0.13255(11) 0.0424(5) Uani 1 1 d . . .
H20A H 0.5005 -0.0323 -0.1611 0.051 Uiso 1 1 calc R U .
C22 C 0.56432(9) -0.1121(4) -0.16411(12) 0.0535(7) Uani 1 1 d . . .
H21A H 0.5473 -0.1035 -0.2147 0.064 Uiso 1 1 calc R U .
C23 C 0.61636(8) -0.1671(4) -0.12261(12) 0.0457(6) Uani 1 1 d . . .
H22A H 0.6356 -0.1980 -0.1438 0.055 Uiso 1 1 calc R U .
C24 C 0.63968(8) -0.1762(3) -0.04998(12) 0.0430(5) Uani 1 1 d . . .
H23A H 0.6756 -0.2142 -0.0205 0.052 Uiso 1 1 calc R U .

loop_
_atom_site_aniso_label
_atom_site_aniso_U_11
_atom_site_aniso_U_22
_atom_site_aniso_U_33
_atom_site_aniso_U_23
_atom_site_aniso_U_13
_atom_site_aniso_U_12
U1 0.02165(3) 0.03901(4) 0.01442(2) 0.00058(3) 0.01051(2) 0.00036(3)
S1 0.02108(18) 0.0492(3) 0.01748(17) 0.00478(18) 0.01051(13) -0.00114(19)
S2 0.0215(4) 0.0476(6) 0.0187(4) 0.0018(4) 0.0078(3) -0.0018(4)
O1 0.0865(9) 0.0383(9) 0.0649(8) 0.0052(7) 0.0595(7) 0.0056(8)
O2 0.0755(9) 0.0436(9) 0.0476(8) -0.0096(7) 0.0432(6) -0.0192(8)
N1 0.0262(7) 0.0510(11) 0.0269(7) -0.0007(8) 0.0127(6) 0.0051(7)
N2 0.0266(7) 0.0328(8) 0.0267(7) -0.0004(6) 0.0145(5) 0.0027(6)
N3 0.0281(7) 0.0452(11) 0.0308(8) -0.0046(7) 0.0148(6) 0.0048(7)
O3 0.0302(6) 0.0655(10) 0.0195(5) 0.0011(6) 0.0164(4) -0.0010(6)
O4 0.0231(6) 0.0969(14) 0.0211(6) 0.0077(7) 0.0098(5) -0.0047(7)
O5 0.0258(6) 0.0711(10) 0.0175(5) 0.0026(6) 0.0109(4) -0.0014(7)
O6 0.0270(6) 0.0755(11) 0.0180(5) 0.0045(6) 0.0120(4) -0.0042(7)
C1 0.0262(7) 0.0356(10) 0.0174(7) -0.0006(7) 0.0123(5) -0.0020(7)
C2 0.0251(7) 0.0384(10) 0.0179(6) -0.0002(7) 0.0148(5) -0.0009(7)
C3 0.0251(8) 0.0784(17) 0.0241(8) 0.0027(10) 0.0154(6) -0.0069(10)
C4 0.0222(8) 0.0789(17) 0.0188(8) 0.0032(9) 0.0082(6) -0.0054(10)
C5 0.0225(7) 0.0419(11) 0.0163(7) -0.0002(7) 0.0103(5) 0.0032(7)
C6 0.0255(8) 0.0412(11) 0.0200(7) 0.0013(7) 0.0137(6) 0.0054(8)
O7 0.0277(13) 0.056(2) 0.0157(12) -0.0027(14) 0.0050(10) 0.0059(15)
O8 0.0392(18) 0.042(2) 0.0382(18) 0.0048(16) 0.0051(14) -0.0014(15)
O9 0.0253(13) 0.072(3) 0.0203(12) -0.0028(15) 0.0084(10) -0.0030(16)
O10 0.0445(18) 0.059(2) 0.0403(17) -0.0142(17) 0.0199(13) -0.0049(17)
C7 0.0152(18) 0.042(3) 0.0083(15) -0.0082(17) 0.0011(12) -0.0059(18)
C8 0.0169(15) 0.053(3) 0.0125(15) 0.0026(17) 0.0049(12) -0.0010(17)
C9 0.0304(18) 0.050(3) 0.0152(15) 0.0021(16) 0.0066(13) -0.0004(18)
C10 0.0303(18) 0.039(2) 0.0310(19) -0.0001(18) 0.0134(14) 0.0026(18)
C11 0.0182(15) 0.054(3) 0.0190(17) -0.0071(19) 0.0082(12) -0.0025(18)
C12 0.0267(19) 0.053(4) 0.053(3) -0.004(3) 0.0304(15) -0.003(2)
C13 0.0255(9) 0.0663(15) 0.0371(10) 0.0045(11) 0.0133(8) 0.0080(10)
C14 0.0292(10) 0.0653(16) 0.0332(10) -0.0002(11) 0.0101(8) -0.0021(10)
C15 0.0375(10) 0.0528(15) 0.0322(10) -0.0092(9) 0.0159(8) -0.0103(10)
C16 0.0325(9) 0.0399(12) 0.0354(9) -0.0063(8) 0.0196(7) -0.0039(8)
C17 0.0252(8) 0.0309(10) 0.0276(8) 0.0010(7) 0.0138(6) -0.0002(7)
C18 0.0252(8) 0.0276(9) 0.0277(8) 0.0017(7) 0.0138(6) 0.0020(7)
C19 0.0265(8) 0.0273(9) 0.0261(8) 0.0006(7) 0.0152(6) 0.0024(7)
C20 0.0268(8) 0.0297(10) 0.0291(8) -0.0011(7) 0.0155(6) 0.0007(7)
C21 0.0323(9) 0.0647(15) 0.0302(9) 0.0040(10) 0.0171(7) 0.0092(10)
C22 0.0373(10) 0.095(2) 0.0294(9) -0.0026(12) 0.0189(7) 0.0081(12)
C23 0.0357(9) 0.0664(15) 0.0424(10) -0.0151(11) 0.0260(7) -0.0009(10)
C24 0.0300(9) 0.0587(14) 0.0406(10) -0.0113(10) 0.0193(7) 0.0048(10)

loop_
_atom_type_symbol
_atom_type_description
_atom_type_scat_dispersion_real
_atom_type_scat_dispersion_imag
_atom_type_scat_source
C C 0.0033 0.0016 'International Tables Vol C Tables 4.2.6.8 and 6.1.1.4'
H H 0.0000 0.0000 'International Tables Vol C Tables 4.2.6.8 and 6.1.1.4'
N N 0.0061 0.0033 'International Tables Vol C Tables 4.2.6.8 and 6.1.1.4'
O O 0.0106 0.0060 'International Tables Vol C Tables 4.2.6.8 and 6.1.1.4'
S S 0.1246 0.1234 'International Tables Vol C Tables 4.2.6.8 and 6.1.1.4'
U U -9.6767 9.6646 'International Tables Vol C Tables 4.2.6.8 and 6.1.1.4'

loop_
_geom_angle_atom_site_label_1
_geom_angle_atom_site_label_2
_geom_angle_atom_site_label_3
_geom_angle
_geom_angle_site_symmetry_1
_geom_angle_site_symmetry_3
O2 U1 O1 177.33(8) . .
O2 U1 O7 101.05(11) . .
O1 U1 O7 81.24(11) . .
O2 U1 O9 82.24(11) . 7_666
O1 U1 O9 99.98(11) . 7_666
O7 U1 O9 18.99(11) . 7_666
O2 U1 O4 91.18(7) . 2_655
O1 U1 O4 86.24(8) . 2_655
O7 U1 O4 159.57(10) . 2_655
O9 U1 O4 159.91(10) 7_666 2_655
O2 U1 O3 88.62(6) . .
O1 U1 O3 90.40(7) . .
O7 U1 O3 80.97(9) . .
O9 U1 O3 77.86(9) 7_666 .
O4 U1 O3 83.05(5) 2_655 .
O2 U1 O6 88.89(6) . 6_565
O1 U1 O6 91.04(7) . 6_565
O7 U1 O6 121.95(9) . 6_565
O9 U1 O6 124.41(9) 7_666 6_565
O4 U1 O6 74.11(5) 2_655 6_565
O3 U1 O6 156.97(5) . 6_565
O2 U1 O5 94.06(7) . 6_565
O1 U1 O5 87.99(7) . 6_565
O7 U1 O5 70.42(9) . 6_565
O9 U1 O5 74.18(9) 7_666 6_565
O4 U1 O5 125.42(4) 2_655 6_565
O3 U1 O5 151.25(4) . 6_565
O6 U1 O5 51.78(4) 6_565 6_565
O2 U1 C6 94.53(7) . 6_565
O1 U1 C6 86.56(7) . 6_565
O7 U1 C6 95.91(9) . 6_565
O9 U1 C6 100.03(10) 7_666 6_565
O4 U1 C6 99.40(5) 2_655 6_565
O3 U1 C6 175.95(6) . 6_565
O6 U1 C6 26.04(5) 6_565 6_565
O5 U1 C6 26.04(4) 6_565 6_565
C5 S1 C2 91.53(9) . .
C10 S2 C9 95.9(4) 7_666 7_666
C10 S2 C11 70.1(3) 7_666 7_666
C9 S2 C11 163.4(4) 7_666 7_666
C10 S2 C8 161.2(3) 7_666 7_666
C9 S2 C8 68.2(3) 7_666 7_666
C11 S2 C8 123.7(2) 7_666 7_666
C10 S2 C11 170.5(3) 7_666 .
C9 S2 C11 86.0(3) 7_666 .
C11 S2 C11 106.4(2) 7_666 .
C8 S2 C11 17.85(19) 7_666 .
C10 S2 C8 85.8(3) 7_666 .
C9 S2 C8 171.8(3) 7_666 .
C11 S2 C8 15.8(3) 7_666 .
C8 S2 C8 108.58(19) 7_666 .
C11 S2 C8 91.06(19) . .
C10 S2 S2 130.8(3) 7_666 7_666
C9 S2 S2 129.9(3) 7_666 7_666
C11 S2 S2 61.5(2) 7_666 7_666
C8 S2 S2 62.34(17) 7_666 7_666
C11 S2 S2 44.92(14) . 7_666
C8 S2 S2 46.24(17) . 7_666
C17 N1 C13 121.34(19) . .
C17 N1 H1N 115(2) . .
C13 N1 H1N 123(2) . .
C18 N2 C19 122.91(16) . 5_655
C24 N3 C20 121.60(18) . .
C24 N3 H3N 121(3) . .
C20 N3 H3N 117(3) . .
C1 O3 U1 151.25(12) . .
C1 O4 U1 169.78(16) . 2_655
C6 O5 U1 90.18(11) . 6_566
C6 O6 U1 96.44(10) . 6_566
O4 C1 O3 124.37(16) . .
O4 C1 C2 118.77(16) . .
O3 C1 C2 116.85(15) . .
C3 C2 C1 127.17(17) . .
C3 C2 S1 111.12(13) . .
C1 C2 S1 121.70(13) . .
C2 C3 C4 113.19(18) . .
C2 C3 H3A 123.4 . .
C4 C3 H3A 123.4 . .
C5 C4 C3 112.19(17) . .
C5 C4 H5A 123.9 . .
C3 C4 H5A 123.9 . .
C4 C5 C6 130.00(16) . .
C4 C5 S1 111.91(14) . .
C6 C5 S1 118.06(13) . .
O5 C6 O6 120.20(17) . .
O5 C6 C5 121.85(17) . .
O6 C6 C5 117.92(15) . .
O5 C6 U1 63.77(10) . 6_566
O6 C6 U1 57.52(9) . 6_566
C5 C6 U1 166.84(14) . 6_566
O9 O7 C12 80.6(5) 7_666 7_666
O9 O7 C7 89.4(5) 7_666 .
C12 O7 C7 8.9(5) 7_666 .
O9 O7 O10 125.6(4) 7_666 7_666
C12 O7 O10 47.0(4) 7_666 7_666
C7 O7 O10 38.2(3) . 7_666
O9 O7 U1 81.8(3) 7_666 .
C12 O7 U1 150.8(4) 7_666 .
C7 O7 U1 156.0(4) . .
O10 O7 U1 151.3(2) 7_666 .
O10 O8 C7 60.6(5) 7_666 .
O10 O8 C12 61.1(5) 7_666 7_666
C7 O8 C12 0.7(5) . 7_666
O7 O9 C12 63.7(4) 7_666 .
O7 O9 C7 59.5(4) 7_666 7_666
C12 O9 C7 4.3(5) . 7_666
O7 O9 U1 79.2(3) 7_666 7_666
C12 O9 U1 136.5(4) . 7_666
C7 O9 U1 133.4(3) 7_666 7_666
O8 O10 C7 86.7(6) 7_666 7_666
O8 O10 C12 91.4(6) 7_666 .
C7 O10 C12 4.8(5) 7_666 .
O8 O10 O7 133.1(7) 7_666 7_666
C7 O10 O7 47.5(3) 7_666 7_666
C12 O10 O7 43.0(3) . 7_666
C12 C7 O10 151(3) 7_666 7_666
C12 C7 O8 175(3) 7_666 .
O10 C7 O8 32.8(3) 7_666 .
C12 C7 O7 58(2) 7_666 .
O10 C7 O7 94.3(4) 7_666 .
O8 C7 O7 126.3(5) . .
C12 C7 O9 27(2) 7_666 7_666
O10 C7 O9 123.7(4) 7_666 7_666
O8 C7 O9 156.4(5) . 7_666
O7 C7 O9 31.1(2) . 7_666
C12 C7 C8 57(2) 7_666 .
O10 C7 C8 150.8(4) 7_666 .
O8 C7 C8 119.4(4) . .
O7 C7 C8 114.3(5) . .
O9 C7 C8 83.8(4) 7_666 .
C12 C7 C11 77(3) 7_666 7_666
O10 C7 C11 132.1(5) 7_666 7_666
O8 C7 C11 99.5(4) . 7_666
O7 C7 C11 133.4(5) . 7_666
O9 C7 C11 104.1(4) 7_666 7_666
C8 C7 C11 21.3(2) . 7_666
C11 C8 C9 151.3(10) 7_666 .
C11 C8 C12 86.9(9) 7_666 7_666
C9 C8 C12 120.6(4) . 7_666
C11 C8 S2 111.5(9) 7_666 7_666
C9 C8 S2 40.0(2) . 7_666
C12 C8 S2 158.8(4) 7_666 7_666
C11 C8 C7 80.1(8) 7_666 .
C9 C8 C7 127.7(4) . .
C12 C8 C7 7.2(4) 7_666 .
S2 C8 C7 165.9(3) 7_666 .
C11 C8 S2 41.5(7) 7_666 .
C9 C8 S2 111.1(3) . .
C12 C8 S2 128.2(4) 7_666 .
S2 C8 S2 71.42(19) 7_666 .
C7 C8 S2 121.2(3) . .
C11 C8 C10 12.4(7) 7_666 7_666
C9 C8 C10 140.0(4) . 7_666
C12 C8 C10 99.0(4) 7_666 7_666
S2 C8 C10 100.1(3) 7_666 7_666
C7 C8 C10 92.0(3) . 7_666
S2 C8 C10 29.27(15) . 7_666
C8 C9 C10 112.7(4) . .
C8 C9 C11 8.2(3) . 7_666
C10 C9 C11 104.7(3) . 7_666
C8 C9 H10 123.7 . .
C10 C9 H10 123.7 . .
C11 C9 H10 131.6 7_666 .
C11 C10 C9 112.0(4) . .
C11 C10 C8 5.1(3) . 7_666
C9 C10 C8 107.2(4) . 7_666
C11 C10 H11 124.0 . .
C9 C10 H11 124.0 . .
C8 C10 H11 128.8 7_666 .
C8 C11 S2 122.7(9) 7_666 7_666
C8 C11 C10 162.5(9) 7_666 .
S2 C11 C10 40.0(2) 7_666 .
C8 C11 C12 70.9(8) 7_666 .
S2 C11 C12 165.5(5) 7_666 .
C10 C11 C12 126.0(5) . .
C8 C11 C7 78.6(8) 7_666 7_666
S2 C11 C7 157.5(5) 7_666 7_666
C10 C11 C7 118.2(5) . 7_666
C12 C11 C7 8.0(4) . 7_666
C8 C11 S2 50.7(8) 7_666 .
S2 C11 S2 73.6(2) 7_666 .
C10 C11 S2 113.1(3) . .
C12 C11 S2 120.8(4) . .
C7 C11 S2 128.7(4) 7_666 .
C8 C11 C9 20.5(7) 7_666 7_666
S2 C11 C9 103.3(3) 7_666 7_666
C10 C11 C9 143.2(4) . 7_666
C12 C11 C9 90.8(4) . 7_666
C7 C11 C9 98.6(3) 7_666 7_666
S2 C11 C9 30.29(15) . 7_666
C7 C12 O7 113(3) 7_666 7_666
C7 C12 O10 25(3) 7_666 .
O7 C12 O10 90.1(5) 7_666 .
C7 C12 O9 148(3) 7_666 .
O7 C12 O9 35.6(3) 7_666 .
O10 C12 O9 124.1(5) . .
C7 C12 C8 116(2) 7_666 7_666
O7 C12 C8 130.3(6) 7_666 7_666
O10 C12 C8 139.5(5) . 7_666
O9 C12 C8 95.3(5) . 7_666
C7 C12 O8 4(3) 7_666 7_666
O7 C12 O8 116.9(6) 7_666 7_666
O10 C12 O8 27.5(2) . 7_666
O9 C12 O8 151.6(6) . 7_666
C8 C12 O8 112.7(4) 7_666 7_666
C7 C12 C11 95(3) 7_666 .
O7 C12 C11 149.3(6) 7_666 .
O10 C12 C11 119.5(5) . .
O9 C12 C11 116.4(6) . .
C8 C12 C11 22.2(2) 7_666 .
O8 C12 C11 92.0(4) 7_666 .
N1 C13 C14 121.4(2) . .
N1 C13 H12A 119.3 . .
C14 C13 H12A 119.3 . .
C15 C14 C13 118.5(2) . .
C15 C14 H13A 120.8 . .
C13 C14 H13A 120.8 . .
C14 C15 C16 119.7(2) . .
C14 C15 H14A 120.1 . .
C16 C15 H14A 120.1 . .
C17 C16 C15 119.5(2) . .
C17 C16 H15A 120.3 . .
C15 C16 H15A 120.3 . .
N1 C17 C16 119.57(17) . .
N1 C17 C18 120.18(17) . .
C16 C17 C18 120.23(17) . .
N2 C18 C19 118.44(16) . .
N2 C18 C17 111.73(16) . .
C19 C18 C17 129.82(17) . .
N2 C19 C18 118.65(17) 5_655 .
N2 C19 C20 111.58(15) 5_655 .
C18 C19 C20 129.76(16) . .
N3 C20 C21 119.53(19) . .
N3 C20 C19 119.77(17) . .
C21 C20 C19 120.69(17) . .
C20 C21 C22 119.0(2) . .
C20 C21 H20A 120.5 . .
C22 C21 H20A 120.5 . .
C23 C22 C21 120.3(2) . .
C23 C22 H21A 119.9 . .
C21 C22 H21A 119.9 . .
C24 C23 C22 118.2(2) . .
C24 C23 H22A 120.9 . .
C22 C23 H22A 120.9 . .
N3 C24 C23 121.34(19) . .
N3 C24 H23A 119.3 . .
C23 C24 H23A 119.3 . .

loop_
_geom_bond_atom_site_label_1
_geom_bond_atom_site_label_2
_geom_bond_distance
_geom_bond_site_symmetry_2
U1 O2 1.7544(17) .
U1 O1 1.7554(16) .
U1 O7 2.287(3) .
U1 O9 2.305(3) 7_666
U1 O4 2.3304(14) 2_655
U1 O3 2.3641(13) .
U1 O6 2.4300(13) 6_565
U1 O5 2.5677(14) 6_565
U1 C6 2.8624(19) 6_565
S1 C5 1.7132(17) .
S1 C2 1.7157(18) .
S2 C10 0.936(5) 7_666
S2 C9 0.957(4) 7_666
S2 C11 1.366(4) 7_666
S2 C8 1.414(5) 7_666
S2 C11 1.701(5) .
S2 C8 1.734(4) .
S2 S2 1.856(2) 7_666
N1 C17 1.339(3) .
N1 C13 1.341(3) .
N1 H1N 0.84(4) .
N2 C18 1.337(2) .
N2 C19 1.337(2) 5_655
N3 C24 1.336(3) .
N3 C20 1.336(2) .
N3 H3N 0.87(4) .
O3 C1 1.252(2) .
O4 C1 1.243(2) .
O4 U1 2.3303(14) 2_655
O5 C6 1.257(2) .
O5 U1 2.5677(14) 6_566
O6 C6 1.264(2) .
O6 U1 2.4301(13) 6_566
C1 C2 1.487(2) .
C2 C3 1.364(2) .
C3 C4 1.406(3) .
C3 H3A 0.9500 .
C4 C5 1.361(3) .
C4 H5A 0.9500 .
C5 C6 1.481(3) .
C6 U1 2.8624(18) 6_566
O7 O9 0.758(4) 7_666
O7 C12 1.167(6) 7_666
O7 C7 1.265(5) .
O7 O10 1.712(5) 7_666
O8 O10 0.660(4) 7_666
O8 C7 1.218(6) .
O8 C12 1.429(8) 7_666
O9 O7 0.758(4) 7_666
O9 C12 1.284(7) .
O9 C7 1.468(6) 7_666
O9 U1 2.305(3) 7_666
O10 O8 0.660(4) 7_666
O10 C7 1.063(7) 7_666
O10 C12 1.251(8) .
O10 O7 1.712(5) 7_666
C7 C12 0.212(11) 7_666
C7 O10 1.062(7) 7_666
C7 O9 1.468(6) 7_666
C7 C8 1.509(7) .
C7 C11 1.516(7) 7_666
C8 C11 0.560(5) 7_666
C8 C9 1.382(6) .
C8 C12 1.403(8) 7_666
C8 S2 1.414(5) 7_666
C8 C10 1.910(6) 7_666
C9 C10 1.406(6) .
C9 C11 1.892(7) 7_666
C9 H10 0.9500 .
C10 C11 1.368(6) .
C10 C8 1.910(6) 7_666
C10 H11 0.9500 .
C11 C8 0.560(5) 7_666
C11 S2 1.367(4) 7_666
C11 C12 1.482(7) .
C11 C7 1.516(7) 7_666
C11 C9 1.892(7) 7_666
C12 C7 0.212(11) 7_666
C12 O7 1.167(6) 7_666
C12 C8 1.403(8) 7_666
C12 O8 1.429(8) 7_666
C13 C14 1.377(3) .
C13 H12A 0.9500 .
C14 C15 1.375(3) .
C14 H13A 0.9500 .
C15 C16 1.391(3) .
C15 H14A 0.9500 .
C16 C17 1.386(3) .
C16 H15A 0.9500 .
C17 C18 1.499(2) .
C18 C19 1.421(3) .
C19 N2 1.337(2) 5_655
C19 C20 1.495(3) .
C20 C21 1.383(3) .
C21 C22 1.383(3) .
C21 H20A 0.9500 .
C22 C23 1.374(3) .
C22 H21A 0.9500 .
C23 C24 1.367(3) .
C23 H22A 0.9500 .
C24 H23A 0.9500 .

loop_
_geom_torsion_atom_site_label_1
_geom_torsion_atom_site_label_2
_geom_torsion_atom_site_label_3
_geom_torsion_atom_site_label_4
_geom_torsion
_geom_torsion_site_symmetry_1
_geom_torsion_site_symmetry_4
U1 O4 C1 O3 88.6(8) 2_655 .
U1 O4 C1 C2 -92.7(7) 2_655 .
U1 O3 C1 O4 -30.3(4) . .
U1 O3 C1 C2 151.0(2) . .
O4 C1 C2 C3 -161.4(2) . .
O3 C1 C2 C3 17.4(3) . .
O4 C1 C2 S1 19.8(3) . .
O3 C1 C2 S1 -161.45(15) . .
C5 S1 C2 C3 -2.04(18) . .
C5 S1 C2 C1 176.97(17) . .
C1 C2 C3 C4 -177.5(2) . .
S1 C2 C3 C4 1.4(3) . .
C2 C3 C4 C5 0.2(3) . .
C3 C4 C5 C6 -179.7(2) . .
C3 C4 C5 S1 -1.8(3) . .
C2 S1 C5 C4 2.19(19) . .
C2 S1 C5 C6 -179.66(17) . .
U1 O5 C6 O6 -11.6(2) 6_566 .
U1 O5 C6 C5 166.38(18) 6_566 .
U1 O6 C6 O5 12.4(2) 6_566 .
U1 O6 C6 C5 -165.71(16) 6_566 .
C4 C5 C6 O5 2.9(4) . .
S1 C5 C6 O5 -174.87(17) . .
C4 C5 C6 O6 -179.1(2) . .
S1 C5 C6 O6 3.2(3) . .
C4 C5 C6 U1 114.7(5) . 6_566
S1 C5 C6 U1 -63.0(6) . 6_566
C12 O8 C7 O10 133(49) 7_666 7_666
O10 O8 C7 O7 13.4(9) 7_666 .
C12 O8 C7 O7 147(49) 7_666 .
O10 O8 C7 O9 0.0(16) 7_666 7_666
C12 O8 C7 O9 134(50) 7_666 7_666
O10 O8 C7 C8 -167.7(9) 7_666 .
C12 O8 C7 C8 -34(48) 7_666 .
O10 O8 C7 C11 -176.0(8) 7_666 7_666
C12 O8 C7 C11 -42(48) 7_666 7_666
O9 O7 C7 C12 7(4) 7_666 7_666
O10 O7 C7 C12 170(4) 7_666 7_666
U1 O7 C7 C12 -61(4) . 7_666
O9 O7 C7 O10 -162.5(6) 7_666 7_666
C12 O7 C7 O10 -170(4) 7_666 7_666
U1 O7 C7 O10 129.4(8) . 7_666
O9 O7 C7 O8 -169.7(8) 7_666 .
C12 O7 C7 O8 -177(5) 7_666 .
O10 O7 C7 O8 -7.2(5) 7_666 .
U1 O7 C7 O8 122.2(8) . .
C12 O7 C7 O9 -7(4) 7_666 7_666
O10 O7 C7 O9 162.5(6) 7_666 7_666
U1 O7 C7 O9 -68.1(9) . 7_666
O9 O7 C7 C8 11.4(7) 7_666 .
C12 O7 C7 C8 4(4) 7_666 .
O10 O7 C7 C8 173.8(9) 7_666 .
U1 O7 C7 C8 -56.7(12) . .
O9 O7 C7 C11 23.0(9) 7_666 7_666
C12 O7 C7 C11 16(4) 7_666 7_666
O10 O7 C7 C11 -174.5(11) 7_666 7_666
U1 O7 C7 C11 -45.1(14) . 7_666
C12 C7 C8 C11 161(4) 7_666 7_666
O10 C7 C8 C11 -36.5(17) 7_666 7_666
O8 C7 C8 C11 -22.9(10) . 7_666
O7 C7 C8 C11 156.2(9) . 7_666
O9 C7 C8 C11 162.0(9) 7_666 7_666
C12 C7 C8 C9 -12(4) 7_666 .
O10 C7 C8 C9 151.2(12) 7_666 .
O8 C7 C8 C9 164.9(5) . .
O7 C7 C8 C9 -16.1(8) . .
O9 C7 C8 C9 -10.2(6) 7_666 .
C11 C7 C8 C9 -172.3(12) 7_666 .
O10 C7 C8 C12 163(5) 7_666 7_666
O8 C7 C8 C12 177(5) . 7_666
O7 C7 C8 C12 -4(4) . 7_666
O9 C7 C8 C12 2(4) 7_666 7_666
C11 C7 C8 C12 -161(4) 7_666 7_666
C12 C7 C8 S2 15(5) 7_666 7_666
O10 C7 C8 S2 177.7(13) 7_666 7_666
O8 C7 C8 S2 -168.7(15) . 7_666
O7 C7 C8 S2 10(2) . 7_666
O9 C7 C8 S2 16(2) 7_666 7_666
C11 C7 C8 S2 -146(2) 7_666 7_666
C12 C7 C8 S2 167(4) 7_666 .
O10 C7 C8 S2 -30.5(16) 7_666 .
O8 C7 C8 S2 -16.8(8) . .
O7 C7 C8 S2 162.2(4) . .
O9 C7 C8 S2 168.1(4) 7_666 .
C11 C7 C8 S2 6.0(6) 7_666 .
C12 C7 C8 C10 164(4) 7_666 7_666
O10 C7 C8 C10 -33.1(14) 7_666 7_666
O8 C7 C8 C10 -19.5(6) . 7_666
O7 C7 C8 C10 159.6(5) . 7_666
O9 C7 C8 C10 165.4(3) 7_666 7_666
C11 C7 C8 C10 3.4(7) 7_666 7_666
C10 S2 C8 C11 3.6(11) 7_666 7_666
C8 S2 C8 C11 -164.0(12) 7_666 7_666
C11 S2 C8 C11 -167.5(10) . 7_666
S2 S2 C8 C11 -164.0(12) 7_666 7_666
C10 S2 C8 C9 173.2(4) 7_666 .
C11 S2 C8 C9 169.6(13) 7_666 .
C8 S2 C8 C9 5.5(2) 7_666 .
C11 S2 C8 C9 2.1(4) . .
S2 S2 C8 C9 5.5(2) 7_666 .
C10 S2 C8 C12 -3.3(6) 7_666 7_666
C11 S2 C8 C12 -6.9(9) 7_666 7_666
C8 S2 C8 C12 -170.9(6) 7_666 7_666
C11 S2 C8 C12 -174.3(5) . 7_666
S2 S2 C8 C12 -170.9(6) 7_666 7_666
C10 S2 C8 S2 167.6(3) 7_666 7_666
C11 S2 C8 S2 164.0(12) 7_666 7_666
C8 S2 C8 S2 0.001(2) 7_666 7_666
C11 S2 C8 S2 -3.4(3) . 7_666
C10 S2 C8 C7 -5.4(5) 7_666 .
C11 S2 C8 C7 -9.0(9) 7_666 .
C8 S2 C8 C7 -173.0(5) 7_666 .
C11 S2 C8 C7 -176.5(4) . .
S2 S2 C8 C7 -173.0(5) 7_666 .
C11 S2 C8 C10 -3.6(11) 7_666 7_666
C8 S2 C8 C10 -167.6(3) 7_666 7_666
C11 S2 C8 C10 -171.1(3) . 7_666
S2 S2 C8 C10 -167.6(3) 7_666 7_666
C11 C8 C9 C10 14(2) 7_666 .
C12 C8 C9 C10 176.0(5) 7_666 .
S2 C8 C9 C10 7.4(3) 7_666 .
C7 C8 C9 C10 177.7(5) . .
S2 C8 C9 C10 -0.8(5) . .
C10 C8 C9 C10 4.4(8) 7_666 .
C12 C8 C9 C11 162(2) 7_666 7_666
S2 C8 C9 C11 -6.3(19) 7_666 7_666
C7 C8 C9 C11 164(2) . 7_666
S2 C8 C9 C11 -14.5(17) . 7_666
C10 C8 C9 C11 -9.3(15) 7_666 7_666
C8 C9 C10 C11 -1.4(5) . .
C11 C9 C10 C11 0.6(5) 7_666 .
C8 C9 C10 C8 -3.0(5) . 7_666
C11 C9 C10 C8 -1.0(4) 7_666 7_666
C9 C10 C11 C8 -17(4) . 7_666
C9 C10 C11 S2 -6.6(3) . 7_666
C8 C10 C11 S2 11(3) 7_666 7_666
C9 C10 C11 C12 178.6(5) . .
C8 C10 C11 C12 -164(4) 7_666 .
C9 C10 C11 C7 -179.5(4) . 7_666
C8 C10 C11 C7 -162(4) 7_666 7_666
C9 C10 C11 S2 3.0(5) . .
C8 C10 C11 S2 20(3) 7_666 .
C9 C10 C11 C9 -1.0(9) . 7_666
C8 C10 C11 C9 16(3) 7_666 7_666
C9 S2 C11 C8 -3.0(9) 7_666 7_666
C11 S2 C11 C8 165.8(10) 7_666 7_666
C8 S2 C11 C8 169.3(8) . 7_666
S2 S2 C11 C8 165.8(10) 7_666 7_666
C9 S2 C11 S2 -168.8(3) 7_666 7_666
C11 S2 C11 S2 0.003(3) 7_666 7_666
C8 S2 C11 S2 -165.8(10) 7_666 7_666
C8 S2 C11 S2 3.5(3) . 7_666
C9 S2 C11 C10 -175.3(4) 7_666 .
C11 S2 C11 C10 -6.5(2) 7_666 .
C8 S2 C11 C10 -172.2(11) 7_666 .
C8 S2 C11 C10 -2.9(4) . .
S2 S2 C11 C10 -6.5(2) 7_666 .
C9 S2 C11 C12 9.0(5) 7_666 .
C11 S2 C11 C12 177.7(6) 7_666 .
C8 S2 C11 C12 12.0(8) 7_666 .
C8 S2 C11 C12 -178.7(4) . .
S2 S2 C11 C12 177.7(6) 7_666 .
C9 S2 C11 C7 7.6(5) 7_666 7_666
C11 S2 C11 C7 176.4(6) 7_666 7_666
C8 S2 C11 C7 10.7(7) 7_666 7_666
C8 S2 C11 C7 179.9(4) . 7_666
S2 S2 C11 C7 176.4(6) 7_666 7_666
C11 S2 C11 C9 168.8(3) 7_666 7_666
C8 S2 C11 C9 3.0(9) 7_666 7_666
C8 S2 C11 C9 172.3(3) . 7_666
S2 S2 C11 C9 168.8(3) 7_666 7_666
O8 O10 C12 C7 7(7) 7_666 7_666
O7 O10 C12 C7 -160(8) 7_666 7_666
O8 O10 C12 O7 167.7(7) 7_666 7_666
C7 O10 C12 O7 160(8) 7_666 7_666
O8 O10 C12 O9 178.8(8) 7_666 .
C7 O10 C12 O9 171(8) 7_666 .
O7 O10 C12 O9 11.2(4) 7_666 .
O8 O10 C12 C8 -16.2(12) 7_666 7_666
C7 O10 C12 C8 -24(7) 7_666 7_666
O7 O10 C12 C8 176.1(13) 7_666 7_666
C7 O10 C12 O8 -7(7) 7_666 7_666
O7 O10 C12 O8 -167.7(7) 7_666 7_666
O8 O10 C12 C11 -3.7(9) 7_666 .
C7 O10 C12 C11 -11(7) 7_666 .
O7 O10 C12 C11 -171.4(9) 7_666 .
O7 O9 C12 C7 -13(7) 7_666 7_666
U1 O9 C12 C7 -47(8) 7_666 7_666
C7 O9 C12 O7 13(7) 7_666 7_666
U1 O9 C12 O7 -34.6(6) 7_666 7_666
O7 O9 C12 O10 -19.5(7) 7_666 .
C7 O9 C12 O10 -7(7) 7_666 .
U1 O9 C12 O10 -54.1(10) 7_666 .
O7 O9 C12 C8 170.3(7) 7_666 7_666
C7 O9 C12 C8 -177(100) 7_666 7_666
U1 O9 C12 C8 135.7(4) 7_666 7_666
O7 O9 C12 O8 -18.3(13) 7_666 7_666
C7 O9 C12 O8 -6(6) 7_666 7_666
U1 O9 C12 O8 -53.0(16) 7_666 7_666
O7 O9 C12 C11 163.0(8) 7_666 .
C7 O9 C12 C11 176(100) 7_666 .
U1 O9 C12 C11 128.4(5) 7_666 .
C8 C11 C12 C7 -163(4) 7_666 7_666
S2 C11 C12 C7 -1(5) 7_666 7_666
C10 C11 C12 C7 12(4) . 7_666
S2 C11 C12 C7 -173(3) . 7_666
C9 C11 C12 C7 -168(4) 7_666 7_666
C8 C11 C12 O7 38.9(16) 7_666 7_666
S2 C11 C12 O7 -159.6(13) 7_666 7_666
C10 C11 C12 O7 -146.1(11) . 7_666
C7 C11 C12 O7 -158(5) 7_666 7_666
S2 C11 C12 O7 29.2(15) . 7_666
C9 C11 C12 O7 33.7(13) 7_666 7_666
C8 C11 C12 O10 -158.1(10) 7_666 .
S2 C11 C12 O10 3(2) 7_666 .
C10 C11 C12 O10 16.9(9) . .
C7 C11 C12 O10 5(3) 7_666 .
S2 C11 C12 O10 -167.9(5) . .
C9 C11 C12 O10 -163.4(6) 7_666 .
C8 C11 C12 O9 19.5(10) 7_666 .
S2 C11 C12 O9 -179(100) 7_666 .
C10 C11 C12 O9 -165.5(5) . .
C7 C11 C12 O9 -178(100) 7_666 .
S2 C11 C12 O9 9.7(8) . .
C9 C11 C12 O9 14.2(6) 7_666 .
S2 C11 C12 C8 162(2) 7_666 7_666
C10 C11 C12 C8 175.0(11) . 7_666
C7 C11 C12 C8 163(4) 7_666 7_666
S2 C11 C12 C8 -9.8(6) . 7_666
C9 C11 C12 C8 -5.3(7) 7_666 7_666
C8 C11 C12 O8 -159.8(9) 7_666 7_666
S2 C11 C12 O8 2(2) 7_666 7_666
C10 C11 C12 O8 15.2(7) . 7_666
C7 C11 C12 O8 3(3) 7_666 7_666
S2 C11 C12 O8 -169.6(4) . 7_666
C9 C11 C12 O8 -165.1(4) 7_666 7_666
C17 N1 C13 C14 0.6(4) . .
N1 C13 C14 C15 0.1(4) . .
C13 C14 C15 C16 0.0(4) . .
C14 C15 C16 C17 -0.7(3) . .
C13 N1 C17 C16 -1.4(3) . .
C13 N1 C17 C18 -179.8(2) . .
C15 C16 C17 N1 1.4(3) . .
C15 C16 C17 C18 179.9(2) . .
C19 N2 C18 C19 0.2(3) 5_655 .
C19 N2 C18 C17 179.12(18) 5_655 .
N1 C17 C18 N2 159.64(19) . .
C16 C17 C18 N2 -18.8(3) . .
N1 C17 C18 C19 -21.6(3) . .
C16 C17 C18 C19 160.0(2) . .
N2 C18 C19 N2 -0.2(3) . 5_655
C17 C18 C19 N2 -178.88(19) . 5_655
N2 C18 C19 C20 178.42(19) . .
C17 C18 C19 C20 -0.3(3) . .
C24 N3 C20 C21 -0.7(3) . .
C24 N3 C20 C19 178.2(2) . .
N2 C19 C20 N3 -159.76(18) 5_655 .
C18 C19 C20 N3 21.6(3) . .
N2 C19 C20 C21 19.2(3) 5_655 .
C18 C19 C20 C21 -159.5(2) . .
N3 C20 C21 C22 0.0(4) . .
C19 C20 C21 C22 -179.0(2) . .
C20 C21 C22 C23 0.7(4) . .
C21 C22 C23 C24 -0.6(4) . .
C20 N3 C24 C23 0.8(4) . .
C22 C23 C24 N3 -0.1(4) . .
